data_1552416
loop_
_publ_author_name
'Hu, Yuxuan'
'Zhang, Jing'
'Wang, Xiaoyan'
'Lu, Zhengyu'
'Zhang, Fangfang'
'Yang, Xiaofei'
'Ma, Zhihua'
'Yin, Jun'
'Xia, Haiping'
'Liu, Shenghua'

_publ_section_title
;
 One-pot syntheses of irida-polycyclic aromatic hydrocarbons
;
_journal_name_full 'Chemical Science'
_journal_paper_doi 10.1039/C9SC03914G
_journal_year 2019
_chemical_formula_moiety 'C29 H36 Cl Ir O P, F6 P'
_chemical_formula_sum 'C29 H36 Cl F6 Ir O P2'
_chemical_formula_weight 804.17
_space_group_crystal_system orthorhombic
_space_group_IT_number 29
_space_group_name_Hall 'P 2c -2ac'
_space_group_name_H-M_alt 'P c a 21'
_symmetry_space_group_name_Hall 'P 2c -2ac'
_symmetry_space_group_name_H-M 'P c a 21'
_atom_sites_solution_hydrogens geom
_atom_sites_solution_primary dual
_audit_creation_date 2019-03-20
_audit_creation_method
;
Olex2 1.2-beta
(compiled 2018.05.29 svn.r3508 for OlexSys, GUI svn.r5506)
;
_audit_update_record
;
2019-07-14 deposited with the CCDC.    2019-10-14 downloaded from the CCDC.
;
_cell_angle_alpha 90
_cell_angle_beta 90
_cell_angle_gamma 90
_cell_formula_units_Z 4
_cell_length_a 17.83(2)
_cell_length_b 10.250(13)
_cell_length_c 16.89(2)
_cell_measurement_reflns_used 3536
_cell_measurement_temperature 180
_cell_measurement_theta_max 22.450
_cell_measurement_theta_min 2.292
_cell_volume 3087(6)
_computing_cell_refinement 'SAINT v7.68A (Bruker, 2009)'
_computing_data_reduction 'SAINT v7.68A (Bruker, 2009)'
_computing_molecular_graphics 'Olex2 (Dolomanov et al., 2009)'
_computing_publication_material 'Olex2 (Dolomanov et al., 2009)'
_computing_structure_refinement 'ShelXL (Sheldrick, 2015)'
_computing_structure_solution 'ShelXT (Sheldrick, 2015)'
_diffrn_ambient_temperature 180
_diffrn_measured_fraction_theta_full 0.990
_diffrn_measured_fraction_theta_max 0.990
_diffrn_measurement_device_type 'Bruker APEX-II CCD'
_diffrn_measurement_method '\f and \w scans'
_diffrn_radiation_monochromator graphite
_diffrn_radiation_type MoK\a
_diffrn_radiation_wavelength 0.71073
_diffrn_reflns_av_R_equivalents 0.1203
_diffrn_reflns_av_unetI/netI 0.1063
_diffrn_reflns_Laue_measured_fraction_full 0.990
_diffrn_reflns_Laue_measured_fraction_max 0.990
_diffrn_reflns_limit_h_max 21
_diffrn_reflns_limit_h_min -20
_diffrn_reflns_limit_k_max 12
_diffrn_reflns_limit_k_min -11
_diffrn_reflns_limit_l_max 20
_diffrn_reflns_limit_l_min -20
_diffrn_reflns_number 19807
_diffrn_reflns_point_group_measured_fraction_full 0.984
_diffrn_reflns_point_group_measured_fraction_max 0.984
_diffrn_reflns_theta_full 25.242
_diffrn_reflns_theta_max 25.500
_diffrn_reflns_theta_min 1.987
_diffrn_standards_number 0
_exptl_absorpt_coefficient_mu 4.572
_exptl_absorpt_correction_T_max 0.7454
_exptl_absorpt_correction_T_min 0.3909
_exptl_absorpt_correction_type multi-scan
_exptl_absorpt_process_details
;
SADABS-2008/1 (Bruker,2008) was used for absorption correction.
wR2(int) was 0.1602 before and 0.1065 after correction.
The Ratio of minimum to maximum transmission is 0.5244.
The \l/2 correction factor is 0.0015.
;
_exptl_crystal_colour 'clear brown'
_exptl_crystal_colour_lustre clear
_exptl_crystal_colour_primary brown
_exptl_crystal_density_diffrn 1.730
_exptl_crystal_description plate
_exptl_crystal_F_000 1584
_exptl_crystal_size_max 0.2
_exptl_crystal_size_mid 0.2
_exptl_crystal_size_min 0.02
_refine_diff_density_max 1.056
_refine_diff_density_min -1.005
_refine_diff_density_rms 0.133
_refine_ls_abs_structure_details
;
 Flack x determined using 1401 quotients [(I+)-(I-)]/[(I+)+(I-)]
 (Parsons, Flack and Wagner, Acta Cryst. B69 (2013) 249-259).
;
_refine_ls_abs_structure_Flack 0.085(16)
_refine_ls_extinction_method none
_refine_ls_goodness_of_fit_ref 0.928
_refine_ls_hydrogen_treatment constr
_refine_ls_matrix_type full
_refine_ls_number_parameters 370
_refine_ls_number_reflns 5661
_refine_ls_number_restraints 31
_refine_ls_restrained_S_all 0.934
_refine_ls_R_factor_all 0.0775
_refine_ls_R_factor_gt 0.0480
_refine_ls_shift/su_max 0.000
_refine_ls_shift/su_mean 0.000
_refine_ls_structure_factor_coef Fsqd
_refine_ls_weighting_details 'w=1/[\s^2^(Fo^2^)+(0.0397P)^2^] where P=(Fo^2^+2Fc^2^)/3'
_refine_ls_weighting_scheme calc
_refine_ls_wR_factor_gt 0.1028
_refine_ls_wR_factor_ref 0.1161
_reflns_Friedel_coverage 0.916
_reflns_Friedel_fraction_full 0.977
_reflns_Friedel_fraction_max 0.977
_reflns_number_gt 3849
_reflns_number_total 5661
_reflns_threshold_expression 'I > 2\s(I)'
_cod_data_source_file c9sc03914g2.cif
_cod_data_source_block Complex_1a
_cod_original_cell_volume 3088(7)
_cod_database_code 1552416
_shelx_shelxl_version_number 2016/6
_shelx_space_group_comment
;
The symmetry employed for this shelxl refinement is uniquely defined
by the following loop, which should always be used as a source of
symmetry information in preference to the above space-group names.
They are only intended as comments.
;
_shelx_estimated_absorpt_t_max 0.914
_shelx_estimated_absorpt_t_min 0.462
_olex2_refinement_description
;
1. Fixed Uiso
 At 1.2 times of:
  All C(H) groups
 At 1.5 times of:
  All C(H,H,H) groups
2. Uiso/Uaniso restraints and constraints
Uanis(C1) \\sim Ueq: with sigma of 0.005 and sigma for terminal atoms of 0.01
Uanis(F4) \\sim Ueq, Uanis(F5) \\sim Ueq: with sigma of 0.01 and sigma for
terminal atoms of 0.02
Uanis(C27) \\sim Ueq: with sigma of 0.01 and sigma for terminal atoms of 0.02
Uanis(C21) \\sim Ueq: with sigma of 0.01 and sigma for terminal atoms of 0.02
3.a Aromatic/amide H refined with riding coordinates:
 C2(H2), C5(H5), C6(H6), C7(H7), C8(H8), C12(H12), C13(H13), C14(H14), C15(H15)
3.b Idealised Me refined as rotating group:
 C16(H16A,H16B,H16C), C22(H22A,H22B,H22C), C23(H23A,H23B,H23C), C24(H24A,H24B,
 H24C), C25(H25A,H25B,H25C), C26(H26A,H26B,H26C), C27(H27A,H27B,H27C), C28(H28A,
 H28B,H28C), C29(H29A,H29B,H29C)
;
_olex2_submission_special_instructions 'No special instructions were received'

loop_
_space_group_symop_operation_xyz
'x, y, z'
'-x, -y, z+1/2'
'x+1/2, -y, z'
'-x+1/2, y, z+1/2'

loop_
_atom_site_label
_atom_site_type_symbol
_atom_site_fract_x
_atom_site_fract_y
_atom_site_fract_z
_atom_site_U_iso_or_equiv
_atom_site_adp_type
_atom_site_occupancy
_atom_site_site_symmetry_order
_atom_site_calc_flag
_atom_site_refinement_flags_posn
_atom_site_refinement_flags_adp
C1 C 0.6377(8) 0.4261(12) 0.448(2) 0.037(3) Uani 1 1 d . U
C2 C 0.5809(9) 0.3433(15) 0.4129(10) 0.039(4) Uani 1 1 d . .
H2 H 0.573135 0.354380 0.357623 0.047 Uiso 1 1 calc R .
C3 C 0.5374(7) 0.2519(11) 0.4487(15) 0.031(3) Uani 1 1 d . .
C4 C 0.5308(10) 0.2082(15) 0.5309(10) 0.040(4) Uani 1 1 d . .
C5 C 0.5738(11) 0.2375(16) 0.5984(9) 0.043(4) Uani 1 1 d . .
H5 H 0.616741 0.291939 0.594050 0.052 Uiso 1 1 calc R .
C6 C 0.5535(14) 0.187(2) 0.6703(11) 0.070(7) Uani 1 1 d . .
H6 H 0.582708 0.205674 0.715976 0.084 Uiso 1 1 calc R .
C7 C 0.4894(13) 0.107(2) 0.6767(12) 0.063(6) Uani 1 1 d . .
H7 H 0.475844 0.072189 0.726694 0.076 Uiso 1 1 calc R .
C8 C 0.4462(12) 0.0802(17) 0.6111(12) 0.052(5) Uani 1 1 d . .
H8 H 0.401761 0.029655 0.615951 0.063 Uiso 1 1 calc R .
C9 C 0.4684(10) 0.1272(16) 0.5387(12) 0.043(4) Uani 1 1 d . .
C10 C 0.4342(9) 0.1069(14) 0.4593(17) 0.044(5) Uani 1 1 d . .
C11 C 0.4758(10) 0.1824(17) 0.4044(11) 0.042(4) Uani 1 1 d . .
C12 C 0.4594(11) 0.1802(18) 0.3255(12) 0.049(5) Uani 1 1 d . .
H12 H 0.488353 0.228485 0.288548 0.058 Uiso 1 1 calc R .
C13 C 0.3971(12) 0.103(2) 0.3005(15) 0.069(6) Uani 1 1 d . .
H13 H 0.384081 0.100420 0.246002 0.083 Uiso 1 1 calc R .
C14 C 0.3561(12) 0.0322(19) 0.3533(17) 0.071(7) Uani 1 1 d . .
H14 H 0.315000 -0.018456 0.334990 0.085 Uiso 1 1 calc R .
C15 C 0.3739(9) 0.0330(16) 0.436(2) 0.060(7) Uani 1 1 d . .
H15 H 0.345109 -0.015681 0.472584 0.072 Uiso 1 1 calc R .
C16 C 0.7200(10) 0.2391(15) 0.4694(11) 0.053(6) Uani 1 1 d . .
H16A H 0.706300 0.211593 0.415755 0.079 Uiso 1 1 calc GR .
H16B H 0.692974 0.185535 0.508095 0.079 Uiso 1 1 calc GR .
H16C H 0.774090 0.228350 0.476993 0.079 Uiso 1 1 calc GR .
C17 C 0.6729(12) 0.825(2) 0.4129(13) 0.046(5) Uani 1 1 d . .
C18 C 0.7031(10) 0.7243(15) 0.3579(10) 0.044(4) Uani 1 1 d . .
C19 C 0.7516(13) 0.647(2) 0.4047(16) 0.044(6) Uani 1 1 d . .
C20 C 0.7484(13) 0.680(3) 0.4872(14) 0.045(6) Uani 1 1 d . .
C21 C 0.7005(11) 0.8016(18) 0.4882(12) 0.040(5) Uani 1 1 d . U
C22 C 0.6213(13) 0.931(2) 0.3865(15) 0.080(8) Uani 1 1 d . .
H22A H 0.573348 0.892726 0.370103 0.120 Uiso 1 1 calc GR .
H22B H 0.643800 0.977458 0.341819 0.120 Uiso 1 1 calc GR .
H22C H 0.612863 0.991714 0.430325 0.120 Uiso 1 1 calc GR .
C23 C 0.6916(15) 0.722(2) 0.2698(12) 0.081(7) Uani 1 1 d . .
H23A H 0.705812 0.635681 0.249206 0.122 Uiso 1 1 calc GR .
H23B H 0.722871 0.788799 0.244983 0.122 Uiso 1 1 calc GR .
H23C H 0.638778 0.738519 0.257762 0.122 Uiso 1 1 calc GR .
C24 C 0.8059(12) 0.542(2) 0.3722(12) 0.063(6) Uani 1 1 d . .
H24A H 0.823071 0.486150 0.415792 0.095 Uiso 1 1 calc GR .
H24B H 0.849146 0.584204 0.347404 0.095 Uiso 1 1 calc GR .
H24C H 0.779739 0.488189 0.332842 0.095 Uiso 1 1 calc GR .
C25 C 0.7950(11) 0.6318(18) 0.5527(12) 0.053(5) Uani 1 1 d . .
H25A H 0.771153 0.653519 0.603244 0.080 Uiso 1 1 calc GR .
H25B H 0.844665 0.672570 0.550151 0.080 Uiso 1 1 calc GR .
H25C H 0.800261 0.536936 0.548235 0.080 Uiso 1 1 calc GR .
C26 C 0.6956(11) 0.8903(16) 0.5599(12) 0.054(5) Uani 1 1 d . .
H26A H 0.673259 0.973784 0.544411 0.081 Uiso 1 1 calc GR .
H26B H 0.746026 0.905351 0.581150 0.081 Uiso 1 1 calc GR .
H26C H 0.664379 0.849005 0.600571 0.081 Uiso 1 1 calc GR .
C27 C 0.5083(17) 0.786(2) 0.5638(18) 0.107(9) Uani 1 1 d . U
H27A H 0.547206 0.852287 0.570836 0.161 Uiso 1 1 calc GR .
H27B H 0.474514 0.786628 0.609550 0.161 Uiso 1 1 calc GR .
H27C H 0.479603 0.804756 0.515610 0.161 Uiso 1 1 calc GR .
C28 C 0.5909(16) 0.597(2) 0.6503(13) 0.096(9) Uani 1 1 d . .
H28A H 0.595261 0.502471 0.658404 0.144 Uiso 1 1 calc GR .
H28B H 0.558423 0.634098 0.691314 0.144 Uiso 1 1 calc GR .
H28C H 0.640690 0.636869 0.653500 0.144 Uiso 1 1 calc GR .
C29 C 0.4700(11) 0.5249(19) 0.5511(16) 0.083(7) Uani 1 1 d . .
H29A H 0.448063 0.528779 0.497991 0.124 Uiso 1 1 calc GR .
H29B H 0.433059 0.554870 0.590040 0.124 Uiso 1 1 calc GR .
H29C H 0.484504 0.434862 0.563160 0.124 Uiso 1 1 calc GR .
Cl1 Cl 0.5243(4) 0.6223(6) 0.3678(4) 0.078(2) Uani 1 1 d . .
Ir1 Ir 0.63441(3) 0.62054(4) 0.44947(8) 0.03504(19) Uani 1 1 d . .
O1 O 0.6998(6) 0.3763(10) 0.4804(6) 0.037(3) Uani 1 1 d . .
P1 P 0.5513(4) 0.6279(5) 0.5551(4) 0.0583(18) Uani 1 1 d . .
F1 F 0.7388(11) 0.3386(17) 0.6716(10) 0.127(6) Uani 1 1 d . .
F2 F 0.7732(14) 0.252(2) 0.7880(9) 0.183(10) Uani 1 1 d . .
F3 F 0.8665(10) 0.158(2) 0.7313(13) 0.144(7) Uani 1 1 d . .
F4 F 0.8315(12) 0.239(2) 0.6182(10) 0.158(7) Uani 1 1 d . U
F5 F 0.8512(13) 0.363(2) 0.7215(17) 0.180(10) Uani 1 1 d . U
F6 F 0.749(2) 0.1303(16) 0.6793(18) 0.163(11) Uani 1 1 d . .
P2 P 0.8009(3) 0.2460(5) 0.7030(3) 0.0516(12) Uani 1 1 d . .

loop_
_atom_site_aniso_label
_atom_site_aniso_U_11
_atom_site_aniso_U_22
_atom_site_aniso_U_33
_atom_site_aniso_U_23
_atom_site_aniso_U_13
_atom_site_aniso_U_12
C1 0.045(6) 0.031(5) 0.036(5) 0.002(7) -0.004(6) -0.002(5)
C2 0.044(10) 0.029(9) 0.045(8) -0.009(7) 0.010(8) 0.003(8)
C3 0.028(7) 0.019(6) 0.046(7) -0.013(14) -0.006(13) 0.002(5)
C4 0.044(11) 0.023(9) 0.053(10) -0.002(7) 0.011(9) 0.002(8)
C5 0.061(12) 0.037(10) 0.032(8) 0.000(7) -0.003(8) 0.008(9)
C6 0.084(17) 0.090(17) 0.035(10) -0.002(9) -0.003(10) 0.027(14)
C7 0.064(14) 0.066(15) 0.058(12) 0.029(10) 0.014(11) 0.023(12)
C8 0.053(13) 0.040(11) 0.063(12) 0.005(9) 0.022(11) 0.013(10)
C9 0.041(10) 0.036(11) 0.053(11) -0.001(9) 0.005(9) 0.015(9)
C10 0.039(8) 0.040(8) 0.053(14) -0.008(10) 0.007(10) 0.005(7)
C11 0.046(11) 0.026(10) 0.054(11) -0.003(8) -0.001(9) 0.001(9)
C12 0.053(13) 0.036(11) 0.057(12) -0.007(9) -0.014(10) 0.004(10)
C13 0.042(12) 0.082(17) 0.083(15) -0.030(13) -0.023(12) -0.009(13)
C14 0.055(13) 0.037(12) 0.12(2) -0.014(12) -0.011(14) -0.013(10)
C15 0.040(9) 0.039(9) 0.10(2) -0.008(12) 0.005(13) -0.005(7)
C16 0.056(12) 0.031(9) 0.071(17) -0.007(9) 0.002(10) 0.000(8)
C17 0.049(12) 0.030(10) 0.060(11) 0.008(8) -0.015(10) 0.000(10)
C18 0.047(11) 0.026(9) 0.060(11) -0.006(8) -0.007(9) -0.011(8)
C19 0.039(12) 0.041(13) 0.051(13) 0.006(10) 0.014(10) -0.008(9)
C20 0.039(13) 0.054(15) 0.041(11) -0.007(10) 0.001(9) -0.018(11)
C21 0.049(10) 0.020(9) 0.052(9) -0.002(7) -0.009(8) -0.008(8)
C22 0.11(2) 0.034(11) 0.096(17) 0.000(11) -0.049(15) 0.006(12)
C23 0.12(2) 0.070(15) 0.053(13) 0.005(11) -0.014(13) -0.009(14)
C24 0.064(14) 0.071(15) 0.054(12) -0.007(11) 0.006(10) -0.010(12)
C25 0.042(11) 0.053(12) 0.065(12) 0.009(10) -0.022(9) -0.014(10)
C26 0.059(12) 0.035(10) 0.067(11) -0.010(9) -0.004(10) -0.001(9)
C27 0.110(18) 0.061(14) 0.15(2) -0.025(14) 0.048(16) 0.011(13)
C28 0.12(2) 0.098(19) 0.067(14) -0.040(13) 0.039(15) -0.051(17)
C29 0.059(14) 0.044(12) 0.15(2) -0.007(13) 0.028(14) -0.003(11)
Cl1 0.074(4) 0.056(4) 0.104(5) 0.012(3) -0.056(4) -0.005(3)
Ir1 0.0353(3) 0.0267(3) 0.0431(3) 0.0003(6) -0.0040(6) -0.0009(3)
O1 0.038(6) 0.033(6) 0.040(5) 0.002(5) -0.011(4) 0.010(5)
P1 0.051(4) 0.033(3) 0.091(4) -0.016(3) 0.022(3) 0.000(3)
F1 0.132(15) 0.134(14) 0.115(15) 0.004(10) -0.045(12) 0.035(13)
F2 0.22(2) 0.27(3) 0.061(10) -0.023(14) 0.038(12) 0.08(2)
F3 0.130(16) 0.161(16) 0.140(16) -0.007(13) -0.041(12) 0.070(12)
F4 0.130(13) 0.26(2) 0.080(10) -0.003(12) 0.010(10) 0.020(15)
F5 0.169(17) 0.153(16) 0.22(2) 0.027(14) -0.084(15) -0.058(13)
F6 0.161(16) 0.119(13) 0.21(3) -0.018(15) -0.03(2) -0.030(16)
P2 0.054(3) 0.059(3) 0.043(2) -0.001(2) -0.001(2) -0.001(3)

loop_
_atom_type_symbol
_atom_type_description
_atom_type_scat_dispersion_real
_atom_type_scat_dispersion_imag
_atom_type_scat_source
C C 0.0033 0.0016 'International Tables Vol C Tables 4.2.6.8 and 6.1.1.4'
H H 0.0000 0.0000 'International Tables Vol C Tables 4.2.6.8 and 6.1.1.4'
Cl Cl 0.1484 0.1585 'International Tables Vol C Tables 4.2.6.8 and 6.1.1.4'
F F 0.0171 0.0103 'International Tables Vol C Tables 4.2.6.8 and 6.1.1.4'
Ir Ir -1.4442 7.9887 'International Tables Vol C Tables 4.2.6.8 and 6.1.1.4'
O O 0.0106 0.0060 'International Tables Vol C Tables 4.2.6.8 and 6.1.1.4'
P P 0.1023 0.0942 'International Tables Vol C Tables 4.2.6.8 and 6.1.1.4'

loop_
_geom_angle_atom_site_label_1
_geom_angle_atom_site_label_2
_geom_angle_atom_site_label_3
_geom_angle
C2 C1 Ir1 124.7(13)
O1 C1 C2 121.5(12)
O1 C1 Ir1 113.8(12)
C1 C2 H2 115.9
C3 C2 C1 128(2)
C3 C2 H2 115.9
C2 C3 C4 132.8(16)
C2 C3 C11 121(2)
C4 C3 C11 105.5(14)
C5 C4 C3 131.3(15)
C9 C4 C3 109.6(16)
C9 C4 C5 119.1(17)
C4 C5 H5 120.2
C6 C5 C4 119.6(19)
C6 C5 H5 120.2
C5 C6 H6 120.0
C5 C6 C7 120(2)
C7 C6 H6 120.0
C6 C7 H7 119.7
C8 C7 C6 120.7(18)
C8 C7 H7 119.7
C7 C8 H8 120.5
C9 C8 C7 119(2)
C9 C8 H8 120.5
C4 C9 C10 109.0(18)
C8 C9 C4 121.5(19)
C8 C9 C10 129.5(19)
C11 C10 C9 107.4(16)
C15 C10 C9 131(2)
C15 C10 C11 121(3)
C10 C11 C3 108.3(17)
C12 C11 C3 130.4(18)
C12 C11 C10 121.2(18)
C11 C12 H12 121.2
C11 C12 C13 118(2)
C13 C12 H12 121.2
C12 C13 H13 119.4
C14 C13 C12 121(2)
C14 C13 H13 119.4
C13 C14 H14 119.4
C13 C14 C15 121.1(18)
C15 C14 H14 119.4
C10 C15 C14 117(2)
C10 C15 H15 121.3
C14 C15 H15 121.3
H16A C16 H16B 109.5
H16A C16 H16C 109.5
H16B C16 H16C 109.5
O1 C16 H16A 109.5
O1 C16 H16B 109.5
O1 C16 H16C 109.5
C18 C17 C22 122.7(18)
C18 C17 Ir1 69.1(10)
C21 C17 C18 109.0(17)
C21 C17 C22 128(2)
C21 C17 Ir1 72.6(14)
C22 C17 Ir1 124.2(15)
C17 C18 C23 125.6(17)
C17 C18 Ir1 72.5(11)
C19 C18 C17 105.0(17)
C19 C18 C23 128.8(19)
C19 C18 Ir1 71.5(11)
C23 C18 Ir1 126.9(14)
C18 C19 C20 113(2)
C18 C19 C24 125(2)
C18 C19 Ir1 71.7(12)
C20 C19 C24 122(2)
C20 C19 Ir1 70.4(15)
C24 C19 Ir1 128.2(16)
C19 C20 C21 103(2)
C19 C20 C25 129(3)
C19 C20 Ir1 72.0(15)
C21 C20 Ir1 73.3(12)
C25 C20 C21 126(2)
C25 C20 Ir1 129.8(16)
C17 C21 C20 109.4(18)
C17 C21 C26 127.6(19)
C17 C21 Ir1 72.2(14)
C20 C21 C26 122.4(18)
C20 C21 Ir1 67.8(11)
C26 C21 Ir1 133.1(14)
C17 C22 H22A 109.5
C17 C22 H22B 109.5
C17 C22 H22C 109.5
H22A C22 H22B 109.5
H22A C22 H22C 109.5
H22B C22 H22C 109.5
C18 C23 H23A 109.5
C18 C23 H23B 109.5
C18 C23 H23C 109.5
H23A C23 H23B 109.5
H23A C23 H23C 109.5
H23B C23 H23C 109.5
C19 C24 H24A 109.5
C19 C24 H24B 109.5
C19 C24 H24C 109.5
H24A C24 H24B 109.5
H24A C24 H24C 109.5
H24B C24 H24C 109.5
C20 C25 H25A 109.5
C20 C25 H25B 109.5
C20 C25 H25C 109.5
H25A C25 H25B 109.5
H25A C25 H25C 109.5
H25B C25 H25C 109.5
C21 C26 H26A 109.5
C21 C26 H26B 109.5
C21 C26 H26C 109.5
H26A C26 H26B 109.5
H26A C26 H26C 109.5
H26B C26 H26C 109.5
H27A C27 H27B 109.5
H27A C27 H27C 109.5
H27B C27 H27C 109.5
P1 C27 H27A 109.5
P1 C27 H27B 109.5
P1 C27 H27C 109.5
H28A C28 H28B 109.5
H28A C28 H28C 109.5
H28B C28 H28C 109.5
P1 C28 H28A 109.5
P1 C28 H28B 109.5
P1 C28 H28C 109.5
H29A C29 H29B 109.5
H29A C29 H29C 109.5
H29B C29 H29C 109.5
P1 C29 H29A 109.5
P1 C29 H29B 109.5
P1 C29 H29C 109.5
C1 Ir1 C17 154.6(9)
C1 Ir1 C18 116.8(9)
C1 Ir1 C19 95.2(8)
C1 Ir1 C20 104.7(9)
C1 Ir1 C21 142.8(8)
C1 Ir1 Cl1 91.5(7)
C1 Ir1 P1 93.4(8)
C17 Ir1 C21 35.2(6)
C17 Ir1 Cl1 94.8(5)
C17 Ir1 P1 111.7(6)
C18 Ir1 C17 38.3(7)
C18 Ir1 C21 62.1(6)
C18 Ir1 Cl1 92.7(5)
C18 Ir1 P1 149.8(5)
C19 Ir1 C17 61.2(8)
C19 Ir1 C18 36.8(8)
C19 Ir1 C21 61.2(8)
C19 Ir1 Cl1 124.7(7)
C19 Ir1 P1 148.4(7)
C20 Ir1 C17 63.2(8)
C20 Ir1 C18 64.3(8)
C20 Ir1 C19 37.6(6)
C20 Ir1 C21 39.0(8)
C20 Ir1 Cl1 156.0(7)
C20 Ir1 P1 110.8(7)
C21 Ir1 Cl1 125.4(5)
C21 Ir1 P1 94.7(5)
P1 Ir1 Cl1 85.4(3)
C1 O1 C16 121.3(13)
C27 P1 Ir1 111.4(9)
C28 P1 C27 104.9(14)
C28 P1 C29 104.4(12)
C28 P1 Ir1 115.7(9)
C29 P1 C27 100.9(12)
C29 P1 Ir1 117.9(9)
F1 P2 F3 176.5(13)
F1 P2 F6 87.3(14)
F2 P2 F1 93.9(12)
F2 P2 F3 88.6(12)
F2 P2 F4 178.0(12)
F2 P2 F5 88.1(16)
F2 P2 F6 94.6(17)
F3 P2 F6 94.8(14)
F4 P2 F1 87.9(11)
F4 P2 F3 89.5(12)
F4 P2 F6 86.3(15)
F5 P2 F1 90.6(11)
F5 P2 F3 87.1(12)
F5 P2 F4 91.2(15)
F5 P2 F6 176.7(15)

loop_
_geom_bond_atom_site_label_1
_geom_bond_atom_site_label_2
_geom_bond_distance
C1 C2 1.45(3)
C1 Ir1 1.994(12)
C1 O1 1.34(2)
C2 H2 0.9500
C2 C3 1.36(2)
C3 C4 1.46(3)
C3 C11 1.51(2)
C4 C5 1.41(2)
C4 C9 1.39(2)
C5 H5 0.9500
C5 C6 1.37(2)
C6 H6 0.9500
C6 C7 1.41(3)
C7 H7 0.9500
C7 C8 1.38(3)
C8 H8 0.9500
C8 C9 1.37(3)
C9 C10 1.49(3)
C10 C11 1.42(3)
C10 C15 1.38(2)
C11 C12 1.36(2)
C12 H12 0.9500
C12 C13 1.43(3)
C13 H13 0.9500
C13 C14 1.36(3)
C14 H14 0.9500
C14 C15 1.43(4)
C15 H15 0.9500
C16 H16A 0.9800
C16 H16B 0.9800
C16 H16C 0.9800
C16 O1 1.463(18)
C17 C18 1.49(3)
C17 C21 1.38(2)
C17 C22 1.49(3)
C17 Ir1 2.29(2)
C18 C19 1.42(3)
C18 C23 1.50(3)
C18 Ir1 2.242(17)
C19 C20 1.44(2)
C19 C24 1.55(3)
C19 Ir1 2.24(2)
C20 C21 1.51(3)
C20 C25 1.47(3)
C20 Ir1 2.22(2)
C21 C26 1.52(3)
C21 Ir1 2.294(19)
C22 H22A 0.9800
C22 H22B 0.9800
C22 H22C 0.9800
C23 H23A 0.9800
C23 H23B 0.9800
C23 H23C 0.9800
C24 H24A 0.9800
C24 H24B 0.9800
C24 H24C 0.9800
C25 H25A 0.9800
C25 H25B 0.9800
C25 H25C 0.9800
C26 H26A 0.9800
C26 H26B 0.9800
C26 H26C 0.9800
C27 H27A 0.9800
C27 H27B 0.9800
C27 H27C 0.9800
C27 P1 1.80(2)
C28 H28A 0.9800
C28 H28B 0.9800
C28 H28C 0.9800
C28 P1 1.78(3)
C29 H29A 0.9800
C29 H29B 0.9800
C29 H29C 0.9800
C29 P1 1.79(2)
Cl1 Ir1 2.400(7)
Ir1 P1 2.322(7)
F1 P2 1.552(16)
F2 P2 1.520(15)
F3 P2 1.553(16)
F4 P2 1.534(17)
F5 P2 1.527(19)
F6 P2 1.56(2)
